data_7711449
loop_
_publ_author_name
'Lan, Bi-Liu'
'Luo, Ai-Yi'
'Shao, Bing'
'Gao, Li-Na'
'Wei, Qin'
'Liang, Yu-Ning'
'Huang, Jin'
'Zhang, Zhong'

_publ_section_title
;
 Structural evolution from preorganized mononuclear triazamacrocyclic
 metalloligands to polynuclear metallocages and heterometallic 2D layers:
 modular architectures, assembly tracking and magnetic properties
;
_journal_name_full 'Dalton Transactions'
_journal_paper_doi 10.1039/D2DT02186B
_journal_year 2022
_chemical_formula_moiety 'C30 H72 N6 Ni5 O24, Ce N6 O18, Cl, 2(H2 O)'
_chemical_formula_sum 'C30 H76 Ce Cl N12 Ni5 O44'
_chemical_formula_weight 1778.15
_space_group_IT_number 176
_space_group_name_Hall '-P 6c'
_space_group_name_H-M_alt 'P 63/m'
_symmetry_cell_setting hexagonal
_symmetry_space_group_name_Hall '-P 6c'
_symmetry_space_group_name_H-M 'P 63/m'
_atom_sites_solution_hydrogens geom
_atom_sites_solution_primary direct
_atom_sites_solution_secondary difmap
_audit_creation_method SHELXL-97
_audit_update_record
;
2022-04-08 deposited with the CCDC.	2022-09-23 downloaded from the CCDC.
;
_cell_angle_alpha 90.00
_cell_angle_beta 90.00
_cell_angle_gamma 120.00
_cell_formula_units_Z 2
_cell_length_a 11.999(4)
_cell_length_b 11.999(4)
_cell_length_c 26.786(18)
_cell_measurement_reflns_used 3630
_cell_measurement_temperature 291(2)
_cell_measurement_theta_max 25.37
_cell_measurement_theta_min 2.48
_cell_volume 3340(3)
_computing_cell_refinement SMART
_computing_data_collection 'SMART (Bruker, 2000)'
_computing_data_reduction 'SAINT (Bruker, 2000)'
_computing_structure_refinement SHELXTL
_computing_structure_solution 'SHELXTL (Bruker, 2000)'
_diffrn_ambient_temperature 291(2)
_diffrn_measured_fraction_theta_full 0.995
_diffrn_measured_fraction_theta_max 0.995
_diffrn_measurement_device_type 'Bruker Smart Apex CCD II'
_diffrn_measurement_method 'phi and omega scans'
_diffrn_radiation_monochromator graphite
_diffrn_radiation_source 'fine-focus sealed tube'
_diffrn_radiation_type MoK\a
_diffrn_radiation_wavelength 0.71073
_diffrn_reflns_av_R_equivalents 0.0148
_diffrn_reflns_av_sigmaI/netI 0.0468
_diffrn_reflns_limit_h_max 14
_diffrn_reflns_limit_h_min -14
_diffrn_reflns_limit_k_max 14
_diffrn_reflns_limit_k_min -12
_diffrn_reflns_limit_l_max 17
_diffrn_reflns_limit_l_min -33
_diffrn_reflns_number 17389
_diffrn_reflns_theta_full 26.16
_diffrn_reflns_theta_max 26.16
_diffrn_reflns_theta_min 1.96
_exptl_absorpt_coefficient_mu 2.197
_exptl_absorpt_correction_T_max 0.770
_exptl_absorpt_correction_T_min 0.465
_exptl_absorpt_correction_type multi-scan
_exptl_absorpt_process_details 'SADABS(Sheldrick, 1996)'
_exptl_crystal_colour light-purple
_exptl_crystal_density_diffrn 1.768
_exptl_crystal_density_method 'not measured'
_exptl_crystal_description plate
_exptl_crystal_F_000 1814
_exptl_crystal_size_max 0.34
_exptl_crystal_size_mid 0.30
_exptl_crystal_size_min 0.13
_refine_diff_density_max 1.181
_refine_diff_density_min -0.656
_refine_diff_density_rms 0.127
_refine_ls_extinction_method none
_refine_ls_goodness_of_fit_ref 1.010
_refine_ls_hydrogen_treatment constr
_refine_ls_matrix_type full
_refine_ls_number_parameters 147
_refine_ls_number_reflns 2276
_refine_ls_number_restraints 0
_refine_ls_restrained_S_all 1.010
_refine_ls_R_factor_all 0.0510
_refine_ls_R_factor_gt 0.0444
_refine_ls_shift/su_max 0.000
_refine_ls_shift/su_mean 0.000
_refine_ls_structure_factor_coef Fsqd
_refine_ls_weighting_details 'calc w=1/[\s^2^(Fo^2^)+(0.0716P)^2^+0.0000P] where P=(Fo^2^+2Fc^2^)/3'
_refine_ls_weighting_scheme calc
_refine_ls_wR_factor_gt 0.1158
_refine_ls_wR_factor_ref 0.1169
_reflns_number_gt 1688
_reflns_number_total 2276
_reflns_threshold_expression >2sigma(I)
_cod_data_source_file d2dt02186b2.cif
_cod_data_source_block 3_NiCe
_cod_depositor_comments
;
The following automatic conversions were performed:

data item '_symmetry_cell_setting' value 'Hexagonal' was changed to
'hexagonal' in accordance with the
/home/data/users/saulius/crontab/automatic-downloads/rss-feeds/RSC/lib/dictionaries/cif_core.dic
dictionary named 'cif_core.dic' version 2.4.2 last updated on
2011-04-26.

Automatic conversion script
Id: cif_fix_values 7556 2019-12-06 15:28:31Z antanas 
;
_cod_database_code 7711449

loop_
_symmetry_equiv_pos_as_xyz
'x, y, z'
'x-y, x, z+1/2'
'-y, x-y, z'
'-x, -y, z+1/2'
'-x+y, -x, z'
'y, -x+y, z+1/2'
'-x, -y, -z'
'-x+y, -x, -z-1/2'
'y, -x+y, -z'
'x, y, -z-1/2'
'x-y, x, -z'
'-y, x-y, -z-1/2'

loop_
_atom_site_label
_atom_site_type_symbol
_atom_site_fract_x
_atom_site_fract_y
_atom_site_fract_z
_atom_site_U_iso_or_equiv
_atom_site_adp_type
_atom_site_occupancy
_atom_site_symmetry_multiplicity
_atom_site_calc_flag
_atom_site_refinement_flags
_atom_site_disorder_assembly
_atom_site_disorder_group
Ni1 Ni 0.66667 0.33333 0.12290(3) 0.0255(2) Uani 1 3 d S . .
Ni2 Ni 0.30683(9) 0.01905(9) 0.2500 0.0475(3) Uani 1 2 d S . .
O1 O 0.5103(3) 0.2405(3) 0.16978(11) 0.0342(7) Uani 1 1 d . . .
O2 O 0.3080(3) 0.1451(3) 0.19528(12) 0.0450(8) Uani 1 1 d . . .
O3 O 0.5117(4) 0.1095(4) 0.2500 0.0451(11) Uani 1 2 d S . .
H3C H 0.5433 0.1344 0.2834 0.068 Uiso 0.50 1 d PR . .
H3D H 0.5469 0.1843 0.2290 0.068 Uiso 0.50 1 d PR . .
O4 O 0.1134(4) -0.0746(5) 0.2500 0.0499(12) Uani 1 2 d S . .
H4C H 0.1046 -0.1220 0.2250 0.075 Uiso 1 1 d R . .
O5 O 0.3111(4) -0.0908(4) 0.19094(13) 0.0623(11) Uani 1 1 d . . .
H5C H 0.3308 -0.0799 0.1602 0.093 Uiso 1 1 d R . .
H5D H 0.3271 -0.1476 0.2021 0.093 Uiso 1 1 d R . .
N1 N 0.5640(3) 0.3840(3) 0.07513(13) 0.0316(8) Uani 1 1 d . . .
C1 C 0.6660(4) 0.5071(4) 0.05308(17) 0.0406(11) Uani 1 1 d . . .
H1A H 0.6931 0.5751 0.0777 0.049 Uiso 1 1 calc R . .
H1B H 0.6306 0.5295 0.0248 0.049 Uiso 1 1 calc R . .
C2 C 0.5011(5) 0.2831(4) 0.03608(19) 0.0429(12) Uani 1 1 d . . .
H2A H 0.5503 0.3119 0.0054 0.052 Uiso 1 1 calc R . .
H2B H 0.4153 0.2685 0.0295 0.052 Uiso 1 1 calc R . .
C3 C 0.4693(4) 0.4059(4) 0.10284(18) 0.0387(11) Uani 1 1 d . . .
H3A H 0.4310 0.4397 0.0798 0.046 Uiso 1 1 calc R . .
H3B H 0.5147 0.4709 0.1282 0.046 Uiso 1 1 calc R . .
C4 C 0.3623(4) 0.2867(4) 0.12781(18) 0.0363(11) Uani 1 1 d . . .
H4A H 0.3030 0.3101 0.1425 0.044 Uiso 1 1 calc R . .
H4B H 0.3157 0.2240 0.1019 0.044 Uiso 1 1 calc R . .
C5 C 0.3971(4) 0.2213(4) 0.16725(16) 0.0306(9) Uani 1 1 d . . .
Ce1 Ce 0.0000 1.0000 0.0000 0.02880(19) Uani 1 6 d S . .
O6 O 0.1430(3) 1.0033(3) 0.07578(13) 0.0456(8) Uani 1 1 d . . .
O7 O 0.0785(3) 0.8382(3) 0.02672(12) 0.0417(8) Uani 1 1 d . . .
O8 O 0.2125(4) 0.8686(4) 0.08695(15) 0.0669(11) Uani 1 1 d . . .
N2 N 0.1445(4) 0.9005(4) 0.06349(15) 0.0424(9) Uani 1 1 d . . .
Cl1 Cl 0.33333 0.66667 0.19476(17) 0.0541(11) Uani 0.50 3 d SP . .
O9 O 1.0000 0.0000 0.1725(2) 0.0590(17) Uani 1 3 d S . .
H9C H 0.9719 0.0460 0.1853 0.089 Uiso 0.66667 1 d PR . .

loop_
_atom_site_aniso_label
_atom_site_aniso_U_11
_atom_site_aniso_U_22
_atom_site_aniso_U_33
_atom_site_aniso_U_23
_atom_site_aniso_U_13
_atom_site_aniso_U_12
Ni1 0.0262(3) 0.0262(3) 0.0242(5) 0.000 0.000 0.01309(16)
Ni2 0.0518(6) 0.0534(6) 0.0310(5) 0.000 0.000 0.0215(5)
O1 0.0269(15) 0.0468(18) 0.0291(17) 0.0027(13) 0.0000(12) 0.0185(14)
O2 0.0317(17) 0.055(2) 0.048(2) 0.0130(17) 0.0028(15) 0.0207(16)
O3 0.048(3) 0.048(3) 0.031(2) 0.000 0.000 0.017(2)
O4 0.055(3) 0.051(3) 0.031(3) 0.000 0.000 0.017(2)
O5 0.088(3) 0.093(3) 0.033(2) -0.0007(19) 0.0008(18) 0.066(3)
N1 0.0315(19) 0.0311(19) 0.031(2) -0.0007(15) -0.0054(15) 0.0147(16)
C1 0.048(3) 0.039(3) 0.035(3) 0.011(2) -0.002(2) 0.022(2)
C2 0.045(3) 0.045(3) 0.038(3) -0.008(2) -0.018(2) 0.023(2)
C3 0.027(2) 0.041(3) 0.050(3) -0.001(2) 0.0017(19) 0.018(2)
C4 0.023(2) 0.043(3) 0.047(3) 0.001(2) -0.0017(19) 0.020(2)
C5 0.031(2) 0.029(2) 0.035(2) 0.0016(18) 0.0009(19) 0.0174(19)
Ce1 0.0305(2) 0.0305(2) 0.0254(3) 0.000 0.000 0.01526(11)
O6 0.046(2) 0.041(2) 0.050(2) -0.0092(16) -0.0066(15) 0.0216(16)
O7 0.0373(17) 0.0395(18) 0.045(2) 0.0003(15) -0.0045(15) 0.0164(15)
O8 0.062(2) 0.075(3) 0.079(3) 0.003(2) -0.020(2) 0.045(2)
N2 0.037(2) 0.044(2) 0.045(2) 0.0007(19) -0.0027(19) 0.019(2)
Cl1 0.0555(16) 0.0555(16) 0.051(3) 0.000 0.000 0.0277(8)
O9 0.061(3) 0.061(3) 0.055(4) 0.000 0.000 0.0306(13)

loop_
_atom_type_symbol
_atom_type_description
_atom_type_scat_dispersion_real
_atom_type_scat_dispersion_imag
_atom_type_scat_source
C C 0.0033 0.0016 'International Tables Vol C Tables 4.2.6.8 and 6.1.1.4'
H H 0.0000 0.0000 'International Tables Vol C Tables 4.2.6.8 and 6.1.1.4'
Ce Ce -0.2486 2.6331 'International Tables Vol C Tables 4.2.6.8 and 6.1.1.4'
Cl Cl 0.1484 0.1585 'International Tables Vol C Tables 4.2.6.8 and 6.1.1.4'
N N 0.0061 0.0033 'International Tables Vol C Tables 4.2.6.8 and 6.1.1.4'
Ni Ni 0.3393 1.1124 'International Tables Vol C Tables 4.2.6.8 and 6.1.1.4'
O O 0.0106 0.0060 'International Tables Vol C Tables 4.2.6.8 and 6.1.1.4'

loop_
_geom_angle_atom_site_label_1
_geom_angle_atom_site_label_2
_geom_angle_atom_site_label_3
_geom_angle
_geom_angle_site_symmetry_1
_geom_angle_site_symmetry_3
_geom_angle_publ_flag
O1 Ni1 O1 86.76(12) 3_655 5_665 ?
O1 Ni1 O1 86.76(12) 3_655 . ?
O1 Ni1 O1 86.76(12) 5_665 . ?
O1 Ni1 N1 91.18(13) 3_655 3_655 ?
O1 Ni1 N1 176.06(12) 5_665 3_655 ?
O1 Ni1 N1 96.48(13) . 3_655 ?
O1 Ni1 N1 96.48(13) 3_655 5_665 ?
O1 Ni1 N1 91.18(13) 5_665 5_665 ?
O1 Ni1 N1 176.06(12) . 5_665 ?
N1 Ni1 N1 85.71(15) 3_655 5_665 ?
O1 Ni1 N1 176.06(12) 3_655 . ?
O1 Ni1 N1 96.48(13) 5_665 . ?
O1 Ni1 N1 91.18(13) . . ?
N1 Ni1 N1 85.71(15) 3_655 . ?
N1 Ni1 N1 85.71(15) 5_665 . ?
O4 Ni2 O5 91.90(15) . . ?
O4 Ni2 O5 91.90(15) . 10_556 ?
O5 Ni2 O5 99.3(2) . 10_556 ?
O4 Ni2 O2 89.57(13) . 10_556 ?
O5 Ni2 O2 174.35(14) . 10_556 ?
O5 Ni2 O2 86.12(15) 10_556 10_556 ?
O4 Ni2 O2 89.57(13) . . ?
O5 Ni2 O2 86.12(15) . . ?
O5 Ni2 O2 174.35(14) 10_556 . ?
O2 Ni2 O2 88.44(19) 10_556 . ?
O4 Ni2 O3 177.2(2) . . ?
O5 Ni2 O3 86.27(14) . . ?
O5 Ni2 O3 86.27(14) 10_556 . ?
O2 Ni2 O3 92.46(13) 10_556 . ?
O2 Ni2 O3 92.46(13) . . ?
C5 O1 Ni1 132.3(3) . . ?
C5 O2 Ni2 129.8(3) . . ?
Ni2 O3 H3C 109.5 . . ?
Ni2 O3 H3D 109.4 . . ?
H3C O3 H3D 109.6 . . ?
Ni2 O4 H4C 95.5 . . ?
Ni2 O5 H5C 137.3 . . ?
Ni2 O5 H5D 109.2 . . ?
H5C O5 H5D 107.9 . . ?
C3 N1 C2 111.9(3) . . ?
C3 N1 C1 110.1(3) . . ?
C2 N1 C1 111.0(4) . . ?
C3 N1 Ni1 111.3(3) . . ?
C2 N1 Ni1 109.3(3) . . ?
C1 N1 Ni1 102.8(3) . . ?
N1 C1 C2 112.4(4) . 5_665 ?
N1 C1 H1A 109.1 . . ?
C2 C1 H1A 109.1 5_665 . ?
N1 C1 H1B 109.1 . . ?
C2 C1 H1B 109.1 5_665 . ?
H1A C1 H1B 107.9 . . ?
N1 C2 C1 110.3(4) . 3_655 ?
N1 C2 H2A 109.6 . . ?
C1 C2 H2A 109.6 3_655 . ?
N1 C2 H2B 109.6 . . ?
C1 C2 H2B 109.6 3_655 . ?
H2A C2 H2B 108.1 . . ?
N1 C3 C4 114.4(4) . . ?
N1 C3 H3A 108.6 . . ?
C4 C3 H3A 108.6 . . ?
N1 C3 H3B 108.6 . . ?
C4 C3 H3B 108.6 . . ?
H3A C3 H3B 107.6 . . ?
C5 C4 C3 118.7(4) . . ?
C5 C4 H4A 107.6 . . ?
C3 C4 H4A 107.6 . . ?
C5 C4 H4B 107.6 . . ?
C3 C4 H4B 107.6 . . ?
H4A C4 H4B 107.1 . . ?
O2 C5 O1 123.4(4) . . ?
O2 C5 C4 116.5(4) . . ?
O1 C5 C4 120.0(4) . . ?
O7 Ce1 O7 180.00(13) 9_455 3_675 ?
O7 Ce1 O7 112.97(6) 9_455 11_665 ?
O7 Ce1 O7 67.03(6) 3_675 11_665 ?
O7 Ce1 O7 67.03(6) 9_455 5_465 ?
O7 Ce1 O7 112.97(6) 3_675 5_465 ?
O7 Ce1 O7 180.0 11_665 5_465 ?
O7 Ce1 O7 67.03(6) 9_455 . ?
O7 Ce1 O7 112.97(6) 3_675 . ?
O7 Ce1 O7 67.03(6) 11_665 . ?
O7 Ce1 O7 112.97(6) 5_465 . ?
O7 Ce1 O7 112.97(6) 9_455 7_575 ?
O7 Ce1 O7 67.03(6) 3_675 7_575 ?
O7 Ce1 O7 112.97(6) 11_665 7_575 ?
O7 Ce1 O7 67.03(6) 5_465 7_575 ?
O7 Ce1 O7 180.00(13) . 7_575 ?
O7 Ce1 O6 48.48(10) 9_455 9_455 ?
O7 Ce1 O6 131.52(10) 3_675 9_455 ?
O7 Ce1 O6 70.05(10) 11_665 9_455 ?
O7 Ce1 O6 109.95(10) 5_465 9_455 ?
O7 Ce1 O6 67.59(10) . 9_455 ?
O7 Ce1 O6 112.41(10) 7_575 9_455 ?
O7 Ce1 O6 70.05(10) 9_455 7_575 ?
O7 Ce1 O6 109.95(10) 3_675 7_575 ?
O7 Ce1 O6 112.41(10) 11_665 7_575 ?
O7 Ce1 O6 67.59(10) 5_465 7_575 ?
O7 Ce1 O6 131.52(10) . 7_575 ?
O7 Ce1 O6 48.48(10) 7_575 7_575 ?
O6 Ce1 O6 67.48(12) 9_455 7_575 ?
O7 Ce1 O6 109.95(10) 9_455 . ?
O7 Ce1 O6 70.05(10) 3_675 . ?
O7 Ce1 O6 67.59(10) 11_665 . ?
O7 Ce1 O6 112.41(10) 5_465 . ?
O7 Ce1 O6 48.48(10) . . ?
O7 Ce1 O6 131.52(10) 7_575 . ?
O6 Ce1 O6 112.52(12) 9_455 . ?
O6 Ce1 O6 180.00(19) 7_575 . ?
O7 Ce1 O6 131.52(10) 9_455 3_675 ?
O7 Ce1 O6 48.48(10) 3_675 3_675 ?
O7 Ce1 O6 109.95(10) 11_665 3_675 ?
O7 Ce1 O6 70.05(10) 5_465 3_675 ?
O7 Ce1 O6 112.41(10) . 3_675 ?
O7 Ce1 O6 67.59(10) 7_575 3_675 ?
O6 Ce1 O6 180.00(9) 9_455 3_675 ?
O6 Ce1 O6 112.52(12) 7_575 3_675 ?
O6 Ce1 O6 67.48(12) . 3_675 ?
O7 Ce1 O6 67.59(10) 9_455 5_465 ?
O7 Ce1 O6 112.41(10) 3_675 5_465 ?
O7 Ce1 O6 131.52(10) 11_665 5_465 ?
O7 Ce1 O6 48.48(10) 5_465 5_465 ?
O7 Ce1 O6 70.05(10) . 5_465 ?
O7 Ce1 O6 109.95(10) 7_575 5_465 ?
O6 Ce1 O6 112.52(12) 9_455 5_465 ?
O6 Ce1 O6 112.52(12) 7_575 5_465 ?
O6 Ce1 O6 67.48(12) . 5_465 ?
O6 Ce1 O6 67.48(12) 3_675 5_465 ?
O7 Ce1 O6 112.41(10) 9_455 11_665 ?
O7 Ce1 O6 67.59(10) 3_675 11_665 ?
O7 Ce1 O6 48.48(10) 11_665 11_665 ?
O7 Ce1 O6 131.52(10) 5_465 11_665 ?
O7 Ce1 O6 109.95(10) . 11_665 ?
O7 Ce1 O6 70.05(10) 7_575 11_665 ?
O6 Ce1 O6 67.48(12) 9_455 11_665 ?
O6 Ce1 O6 67.48(12) 7_575 11_665 ?
O6 Ce1 O6 112.52(12) . 11_665 ?
O6 Ce1 O6 112.52(12) 3_675 11_665 ?
O6 Ce1 O6 180.00(15) 5_465 11_665 ?
N2 O6 Ce1 96.3(3) . . ?
N2 O7 Ce1 97.3(3) . . ?
O8 N2 O7 122.5(4) . . ?
O8 N2 O6 119.7(4) . . ?
O7 N2 O6 117.8(4) . . ?

loop_
_geom_bond_atom_site_label_1
_geom_bond_atom_site_label_2
_geom_bond_distance
_geom_bond_site_symmetry_2
_geom_bond_publ_flag
Ni1 O1 2.061(3) 3_655 ?
Ni1 O1 2.061(3) 5_665 ?
Ni1 O1 2.061(3) . ?
Ni1 N1 2.067(3) 3_655 ?
Ni1 N1 2.067(4) 5_665 ?
Ni1 N1 2.067(3) . ?
Ni2 O4 2.011(5) . ?
Ni2 O5 2.076(4) . ?
Ni2 O5 2.076(4) 10_556 ?
Ni2 O2 2.102(3) 10_556 ?
Ni2 O2 2.102(3) . ?
Ni2 O3 2.134(5) . ?
O1 C5 1.261(5) . ?
O2 C5 1.251(5) . ?
O3 H3C 0.9592 . ?
O3 H3D 0.9598 . ?
O4 H4C 0.8503 . ?
O5 H5C 0.8486 . ?
O5 H5D 0.8494 . ?
N1 C3 1.487(5) . ?
N1 C2 1.488(6) . ?
N1 C1 1.491(5) . ?
C1 C2 1.513(6) 5_665 ?
C1 H1A 0.9700 . ?
C1 H1B 0.9700 . ?
C2 C1 1.513(6) 3_655 ?
C2 H2A 0.9700 . ?
C2 H2B 0.9700 . ?
C3 C4 1.518(6) . ?
C3 H3A 0.9700 . ?
C3 H3B 0.9700 . ?
C4 C5 1.495(6) . ?
C4 H4A 0.9700 . ?
C4 H4B 0.9700 . ?
Ce1 O7 2.645(3) 9_455 ?
Ce1 O7 2.645(3) 3_675 ?
Ce1 O7 2.645(3) 11_665 ?
Ce1 O7 2.645(3) 5_465 ?
Ce1 O7 2.645(3) . ?
Ce1 O7 2.645(3) 7_575 ?
Ce1 O6 2.645(3) 9_455 ?
Ce1 O6 2.645(3) 7_575 ?
Ce1 O6 2.645(3) . ?
Ce1 O6 2.645(3) 3_675 ?
Ce1 O6 2.645(3) 5_465 ?
Ce1 O6 2.645(3) 11_665 ?
O6 N2 1.286(5) . ?
O7 N2 1.251(5) . ?
O8 N2 1.232(5) . ?
O9 H9C 0.8497 . ?

loop_
_geom_torsion_atom_site_label_1
_geom_torsion_atom_site_label_2
_geom_torsion_atom_site_label_3
_geom_torsion_atom_site_label_4
_geom_torsion
_geom_torsion_site_symmetry_1
_geom_torsion_site_symmetry_2
_geom_torsion_site_symmetry_3
_geom_torsion_site_symmetry_4
_geom_torsion_publ_flag
O1 Ni1 O1 C5 -174.4(4) 3_655 . . . ?
O1 Ni1 O1 C5 98.6(4) 5_665 . . . ?
N1 Ni1 O1 C5 -83.6(4) 3_655 . . . ?
N1 Ni1 O1 C5 2.2(4) . . . . ?
O4 Ni2 O2 C5 -164.2(4) . . . . ?
O5 Ni2 O2 C5 -72.3(4) . . . . ?
O2 Ni2 O2 C5 106.2(4) 10_556 . . . ?
O3 Ni2 O2 C5 13.8(4) . . . . ?
O1 Ni1 N1 C3 -54.4(3) 5_665 . . . ?
O1 Ni1 N1 C3 32.5(3) . . . . ?
N1 Ni1 N1 C3 128.9(3) 3_655 . . . ?
N1 Ni1 N1 C3 -145.1(3) 5_665 . . . ?
O1 Ni1 N1 C2 -178.5(3) 5_665 . . . ?
O1 Ni1 N1 C2 -91.7(3) . . . . ?
N1 Ni1 N1 C2 4.7(3) 3_655 . . . ?
N1 Ni1 N1 C2 90.8(2) 5_665 . . . ?
O1 Ni1 N1 C1 63.5(3) 5_665 . . . ?
O1 Ni1 N1 C1 150.3(3) . . . . ?
N1 Ni1 N1 C1 -113.2(2) 3_655 . . . ?
N1 Ni1 N1 C1 -27.2(3) 5_665 . . . ?
C3 N1 C1 C2 165.3(4) . . . 5_665 ?
C2 N1 C1 C2 -70.2(5) . . . 5_665 ?
Ni1 N1 C1 C2 46.6(4) . . . 5_665 ?
C3 N1 C2 C1 -104.3(4) . . . 3_655 ?
C1 N1 C2 C1 132.2(4) . . . 3_655 ?
Ni1 N1 C2 C1 19.5(5) . . . 3_655 ?
C2 N1 C3 C4 57.2(5) . . . . ?
C1 N1 C3 C4 -178.8(4) . . . . ?
Ni1 N1 C3 C4 -65.4(4) . . . . ?
N1 C3 C4 C5 61.8(6) . . . . ?
Ni2 O2 C5 O1 -4.4(6) . . . . ?
Ni2 O2 C5 C4 172.8(3) . . . . ?
Ni1 O1 C5 O2 168.2(3) . . . . ?
Ni1 O1 C5 C4 -8.9(6) . . . . ?
C3 C4 C5 O2 162.7(4) . . . . ?
C3 C4 C5 O1 -19.9(6) . . . . ?
O7 Ce1 O6 N2 31.4(3) 9_455 . . . ?
O7 Ce1 O6 N2 -148.6(3) 3_675 . . . ?
O7 Ce1 O6 N2 -76.0(3) 11_665 . . . ?
O7 Ce1 O6 N2 104.0(3) 5_465 . . . ?
O7 Ce1 O6 N2 2.5(2) . . . . ?
O7 Ce1 O6 N2 -177.5(2) 7_575 . . . ?
O6 Ce1 O6 N2 -20.8(3) 9_455 . . . ?
O6 Ce1 O6 N2 159.2(3) 3_675 . . . ?
O6 Ce1 O6 N2 85.2(3) 5_465 . . . ?
O6 Ce1 O6 N2 -94.8(3) 11_665 . . . ?
O7 Ce1 O7 N2 -153.0(3) 9_455 . . . ?
O7 Ce1 O7 N2 27.0(3) 3_675 . . . ?
O7 Ce1 O7 N2 77.2(2) 11_665 . . . ?
O7 Ce1 O7 N2 -102.8(2) 5_465 . . . ?
O6 Ce1 O7 N2 154.1(3) 9_455 . . . ?
O6 Ce1 O7 N2 177.4(2) 7_575 . . . ?
O6 Ce1 O7 N2 -2.6(2) . . . . ?
O6 Ce1 O7 N2 -25.9(3) 3_675 . . . ?
O6 Ce1 O7 N2 -79.7(3) 5_465 . . . ?
O6 Ce1 O7 N2 100.3(3) 11_665 . . . ?
Ce1 O7 N2 O8 -173.5(4) . . . . ?
Ce1 O7 N2 O6 4.5(4) . . . . ?
Ce1 O6 N2 O8 173.5(4) . . . . ?
Ce1 O6 N2 O7 -4.5(4) . . . . ?
